data_7007304
loop_
_publ_author_name
'Matthews, Jason S.'
'Onakoya, Olamide O.'
'Ouattara, Tantiboro S.'
'Butcher, Raymond J.'

_publ_section_title
;
 Synthesis and characterization of zinc AP-MOCVD precursors and their
 utility in the growth of ZnO.
;
_journal_issue 31
_journal_name_full 'Dalton transactions (Cambridge, England : 2003)'
_journal_page_first 3806
_journal_page_last 3811
_journal_paper_doi 10.1039/b603308c
_journal_year 2006
_chemical_formula_sum 'C18 H32 N2 O4 Zn'
_chemical_formula_weight 405.83
_chemical_name_systematic
;
?
;
_space_group_IT_number 14
_symmetry_cell_setting monoclinic
_symmetry_space_group_name_Hall '-P 2yn'
_symmetry_space_group_name_H-M 'P 1 21/n 1'
_atom_sites_solution_hydrogens geom
_atom_sites_solution_primary direct
_atom_sites_solution_secondary difmap
_audit_creation_method SHELXL-97
_cell_angle_alpha 90.00
_cell_angle_beta 91.473(1)
_cell_angle_gamma 90.00
_cell_formula_units_Z 4
_cell_length_a 7.6208(6)
_cell_length_b 14.0222(11)
_cell_length_c 19.2162(15)
_cell_measurement_temperature 103(2)
_cell_volume 2052.8(3)
_computing_cell_refinement 'Bruker SMART'
_computing_data_collection 'Bruker SMART'
_computing_data_reduction 'Bruker SHELXTL'
_computing_molecular_graphics 'Bruker SHELXTL'
_computing_publication_material 'Bruker SHELXTL'
_computing_structure_refinement 'SHELXL-97 (Sheldrick, 1997)'
_computing_structure_solution 'SHELXS-97 (Sheldrick, 1990)'
_diffrn_ambient_temperature 103(2)
_diffrn_measured_fraction_theta_full 0.983
_diffrn_measured_fraction_theta_max 0.983
_diffrn_measurement_device_type 'CCD area detector'
_diffrn_measurement_method 'phi and omega scans'
_diffrn_radiation_monochromator graphite
_diffrn_radiation_source 'fine-focus sealed tube'
_diffrn_radiation_type MoK\a
_diffrn_radiation_wavelength 0.71073
_diffrn_reflns_av_R_equivalents 0.0313
_diffrn_reflns_av_sigmaI/netI 0.0271
_diffrn_reflns_limit_h_max 10
_diffrn_reflns_limit_h_min -9
_diffrn_reflns_limit_k_max 18
_diffrn_reflns_limit_k_min -17
_diffrn_reflns_limit_l_max 25
_diffrn_reflns_limit_l_min -25
_diffrn_reflns_number 15417
_diffrn_reflns_theta_full 28.40
_diffrn_reflns_theta_max 28.40
_diffrn_reflns_theta_min 2.57
_exptl_absorpt_coefficient_mu 1.219
_exptl_absorpt_correction_T_max 0.894385
_exptl_absorpt_correction_T_min 0.784310
_exptl_absorpt_correction_type multi-scan
_exptl_crystal_colour colorless
_exptl_crystal_density_diffrn 1.313
_exptl_crystal_density_method 'not measured'
_exptl_crystal_description chunk
_exptl_crystal_F_000 864
_exptl_crystal_size_max 0.95
_exptl_crystal_size_mid 0.65
_exptl_crystal_size_min 0.55
_refine_diff_density_max 0.402
_refine_diff_density_min -0.335
_refine_diff_density_rms 0.061
_refine_ls_extinction_method none
_refine_ls_goodness_of_fit_ref 1.023
_refine_ls_hydrogen_treatment constr
_refine_ls_matrix_type full
_refine_ls_number_parameters 234
_refine_ls_number_reflns 5066
_refine_ls_number_restraints 0
_refine_ls_restrained_S_all 1.023
_refine_ls_R_factor_all 0.0392
_refine_ls_R_factor_gt 0.0276
_refine_ls_shift/su_max 0.002
_refine_ls_shift/su_mean 0.000
_refine_ls_structure_factor_coef Fsqd
_refine_ls_weighting_details 'calc w=1/[\s^2^(Fo^2^)+(0.0328P)^2^+1.2643P] where P=(Fo^2^+2Fc^2^)/3'
_refine_ls_weighting_scheme calc
_refine_ls_wR_factor_gt 0.0660
_refine_ls_wR_factor_ref 0.0723
_reflns_number_gt 4236
_reflns_number_total 5066
_reflns_threshold_expression >2sigma(I)
_cod_data_source_file b603308c.txt
_cod_data_source_block C18H32N2O4Zn
_cod_depositor_comments
;
The following automatic conversions were performed:
'_symmetry_cell_setting' value 'Monoclinic' changed to 'monoclinic'
according to '/home/saulius/struct/CIF-dictionaries/cif_core.dic'
dictionary named 'cif_core.dic' version 2.4.1 from 2010-06-29.

Automatic conversion script
Id: cif_fix_enum 1527 2010-12-29 10:47:43Z saulius 
;
_cod_original_sg_symbol_H-M P2(1)/n
_cod_database_code 7007304

loop_
_symmetry_equiv_pos_as_xyz
'x, y, z'
'-x+1/2, y+1/2, -z+1/2'
'-x, -y, -z'
'x-1/2, -y-1/2, z-1/2'

loop_
_atom_site_label
_atom_site_type_symbol
_atom_site_fract_x
_atom_site_fract_y
_atom_site_fract_z
_atom_site_U_iso_or_equiv
_atom_site_adp_type
_atom_site_occupancy
_atom_site_symmetry_multiplicity
_atom_site_calc_flag
_atom_site_refinement_flags
_atom_site_disorder_assembly
_atom_site_disorder_group
Zn Zn 0.87897(2) 0.526252(13) 0.205072(9) 0.01487(6) Uani 1 1 d . . .
O1A O 0.77340(15) 0.55403(8) 0.29461(6) 0.0174(2) Uani 1 1 d . . .
O2A O 0.66789(16) 0.50340(8) 0.39493(6) 0.0186(2) Uani 1 1 d . . .
O1B O 0.82315(14) 0.62555(8) 0.13736(6) 0.0179(2) Uani 1 1 d . . .
O2B O 0.89833(15) 0.73258(8) 0.05827(6) 0.0185(2) Uani 1 1 d . . .
N1A N 0.74804(18) 0.40957(10) 0.18564(7) 0.0168(3) Uani 1 1 d . . .
N1B N 1.13201(17) 0.54620(10) 0.21120(7) 0.0167(3) Uani 1 1 d . . .
C1A C 0.7038(3) 0.59316(15) 0.49868(10) 0.0308(4) Uani 1 1 d . . .
H1AA H 0.7221 0.6573 0.5177 0.046 Uiso 1 1 calc R . .
H1AB H 0.7987 0.5512 0.5154 0.046 Uiso 1 1 calc R . .
H1AC H 0.5910 0.5682 0.5139 0.046 Uiso 1 1 calc R . .
C2A C 0.7036(2) 0.59739(12) 0.42086(9) 0.0221(3) Uani 1 1 d . . .
H2AA H 0.6124 0.6424 0.4035 0.027 Uiso 1 1 calc R . .
H2AB H 0.8190 0.6196 0.4049 0.027 Uiso 1 1 calc R . .
C3A C 0.7013(2) 0.48776(11) 0.32749(8) 0.0151(3) Uani 1 1 d . . .
C4A C 0.6484(2) 0.39955(11) 0.30282(8) 0.0163(3) Uani 1 1 d . . .
H4AA H 0.5985 0.3573 0.3355 0.020 Uiso 1 1 calc R . .
C5A C 0.6610(2) 0.36597(11) 0.23432(9) 0.0167(3) Uani 1 1 d . . .
C6A C 0.5665(2) 0.27421(12) 0.21931(9) 0.0235(4) Uani 1 1 d . . .
H6AA H 0.4857 0.2829 0.1793 0.035 Uiso 1 1 calc R . .
H6AB H 0.5001 0.2554 0.2601 0.035 Uiso 1 1 calc R . .
H6AC H 0.6520 0.2244 0.2087 0.035 Uiso 1 1 calc R . .
C7A C 0.7513(2) 0.37079(13) 0.11487(9) 0.0232(4) Uani 1 1 d . . .
H7AA H 0.7240 0.3011 0.1168 0.028 Uiso 1 1 calc R . .
C8A C 0.9327(3) 0.38333(17) 0.08619(10) 0.0346(5) Uani 1 1 d . . .
H8AA H 1.0191 0.3519 0.1171 0.052 Uiso 1 1 calc R . .
H8AB H 0.9601 0.4515 0.0831 0.052 Uiso 1 1 calc R . .
H8AC H 0.9365 0.3547 0.0397 0.052 Uiso 1 1 calc R . .
C9A C 0.6146(3) 0.41930(15) 0.06868(10) 0.0319(4) Uani 1 1 d . . .
H9AA H 0.4977 0.4075 0.0869 0.048 Uiso 1 1 calc R . .
H9AB H 0.6205 0.3937 0.0213 0.048 Uiso 1 1 calc R . .
H9AC H 0.6373 0.4881 0.0679 0.048 Uiso 1 1 calc R . .
C1B C 0.6972(3) 0.80686(16) -0.01850(11) 0.0345(5) Uani 1 1 d . . .
H1BA H 0.5727 0.8151 -0.0311 0.052 Uiso 1 1 calc R . .
H1BB H 0.7577 0.7772 -0.0574 0.052 Uiso 1 1 calc R . .
H1BC H 0.7500 0.8692 -0.0083 0.052 Uiso 1 1 calc R . .
C2B C 0.7144(2) 0.74480(14) 0.04392(9) 0.0239(4) Uani 1 1 d . . .
H2BA H 0.6575 0.7750 0.0841 0.029 Uiso 1 1 calc R . .
H2BB H 0.6579 0.6823 0.0348 0.029 Uiso 1 1 calc R . .
C3B C 0.9442(2) 0.66954(11) 0.10808(8) 0.0158(3) Uani 1 1 d . . .
C4B C 1.1231(2) 0.66292(12) 0.12036(8) 0.0187(3) Uani 1 1 d . . .
H4BA H 1.1951 0.7002 0.0913 0.022 Uiso 1 1 calc R . .
C5B C 1.2102(2) 0.60705(12) 0.17112(8) 0.0177(3) Uani 1 1 d . . .
C6B C 1.4051(2) 0.62261(15) 0.17689(10) 0.0270(4) Uani 1 1 d . . .
H6BA H 1.4375 0.6418 0.2245 0.040 Uiso 1 1 calc R . .
H6BB H 1.4390 0.6728 0.1444 0.040 Uiso 1 1 calc R . .
H6BC H 1.4660 0.5633 0.1655 0.040 Uiso 1 1 calc R . .
C7B C 1.2327(2) 0.49691(13) 0.26632(9) 0.0220(4) Uani 1 1 d . . .
H7BA H 1.3561 0.4887 0.2509 0.026 Uiso 1 1 calc R . .
C8B C 1.1559(3) 0.39970(14) 0.27964(11) 0.0316(4) Uani 1 1 d . . .
H8BA H 1.1553 0.3623 0.2365 0.047 Uiso 1 1 calc R . .
H8BB H 1.0354 0.4067 0.2956 0.047 Uiso 1 1 calc R . .
H8BC H 1.2270 0.3669 0.3155 0.047 Uiso 1 1 calc R . .
C9B C 1.2352(3) 0.55639(16) 0.33217(10) 0.0305(4) Uani 1 1 d . . .
H9BA H 1.2816 0.6200 0.3221 0.046 Uiso 1 1 calc R . .
H9BB H 1.3100 0.5255 0.3677 0.046 Uiso 1 1 calc R . .
H9BC H 1.1156 0.5622 0.3492 0.046 Uiso 1 1 calc R . .

loop_
_atom_site_aniso_label
_atom_site_aniso_U_11
_atom_site_aniso_U_22
_atom_site_aniso_U_33
_atom_site_aniso_U_23
_atom_site_aniso_U_13
_atom_site_aniso_U_12
Zn 0.01493(9) 0.01528(10) 0.01440(10) 0.00140(7) 0.00035(6) -0.00060(7)
O1A 0.0217(5) 0.0141(5) 0.0164(6) 0.0006(4) 0.0025(4) -0.0029(4)
O2A 0.0261(6) 0.0153(5) 0.0144(5) -0.0010(4) 0.0027(5) -0.0048(4)
O1B 0.0161(5) 0.0197(6) 0.0178(6) 0.0043(5) -0.0003(4) -0.0016(4)
O2B 0.0187(5) 0.0202(6) 0.0166(6) 0.0054(5) 0.0002(4) 0.0002(4)
N1A 0.0205(6) 0.0153(6) 0.0147(6) -0.0016(5) 0.0003(5) 0.0009(5)
N1B 0.0157(6) 0.0187(7) 0.0155(6) 0.0008(5) -0.0011(5) 0.0029(5)
C1A 0.0442(11) 0.0272(10) 0.0213(9) -0.0064(8) 0.0057(8) -0.0074(8)
C2A 0.0286(9) 0.0174(8) 0.0204(8) -0.0041(7) 0.0017(7) -0.0034(7)
C3A 0.0142(7) 0.0156(7) 0.0154(7) 0.0014(6) -0.0001(6) 0.0013(6)
C4A 0.0178(7) 0.0138(7) 0.0174(8) 0.0033(6) 0.0006(6) -0.0012(6)
C5A 0.0168(7) 0.0127(7) 0.0204(8) 0.0009(6) -0.0018(6) 0.0027(6)
C6A 0.0329(9) 0.0158(8) 0.0217(9) -0.0016(7) 0.0004(7) -0.0034(7)
C7A 0.0340(9) 0.0192(8) 0.0165(8) -0.0050(7) 0.0026(7) -0.0025(7)
C8A 0.0351(10) 0.0448(12) 0.0242(10) -0.0106(9) 0.0087(8) -0.0004(9)
C9A 0.0413(11) 0.0335(11) 0.0204(9) -0.0040(8) -0.0076(8) -0.0022(9)
C1B 0.0322(10) 0.0372(11) 0.0337(11) 0.0158(9) -0.0061(8) 0.0048(8)
C2B 0.0206(8) 0.0277(9) 0.0232(9) 0.0065(7) -0.0045(7) 0.0004(7)
C3B 0.0216(7) 0.0137(7) 0.0121(7) -0.0010(6) 0.0015(6) 0.0001(6)
C4B 0.0184(7) 0.0215(8) 0.0163(8) 0.0029(6) 0.0040(6) -0.0016(6)
C5B 0.0153(7) 0.0207(8) 0.0173(8) -0.0025(6) 0.0019(6) 0.0010(6)
C6B 0.0158(8) 0.0344(10) 0.0308(10) 0.0058(8) 0.0025(7) -0.0004(7)
C7B 0.0175(7) 0.0264(9) 0.0218(9) 0.0045(7) -0.0027(6) 0.0045(6)
C8B 0.0278(9) 0.0287(10) 0.0380(11) 0.0129(8) -0.0041(8) 0.0041(8)
C9B 0.0304(9) 0.0408(11) 0.0201(9) 0.0026(8) -0.0053(7) 0.0043(8)

loop_
_atom_type_symbol
_atom_type_description
_atom_type_scat_dispersion_real
_atom_type_scat_dispersion_imag
_atom_type_scat_source
C C 0.0033 0.0016 'International Tables Vol C Tables 4.2.6.8 and 6.1.1.4'
H H 0.0000 0.0000 'International Tables Vol C Tables 4.2.6.8 and 6.1.1.4'
N N 0.0061 0.0033 'International Tables Vol C Tables 4.2.6.8 and 6.1.1.4'
O O 0.0106 0.0060 'International Tables Vol C Tables 4.2.6.8 and 6.1.1.4'
Zn Zn 0.2839 1.4301 'International Tables Vol C Tables 4.2.6.8 and 6.1.1.4'

loop_
_geom_angle_atom_site_label_1
_geom_angle_atom_site_label_2
_geom_angle_atom_site_label_3
_geom_angle
_geom_angle_site_symmetry_1
_geom_angle_site_symmetry_3
_geom_angle_publ_flag
O1B Zn N1A 111.77(5) . . ?
O1B Zn N1B 97.85(5) . . ?
N1A Zn N1B 129.30(6) . . ?
O1B Zn O1A 110.97(5) . . ?
N1A Zn O1A 96.64(5) . . ?
N1B Zn O1A 110.29(5) . . ?
C3A O1A Zn 119.29(10) . . ?
C3A O2A C2A 116.49(13) . . ?
C3B O1B Zn 120.07(10) . . ?
C3B O2B C2B 116.87(13) . . ?
C5A N1A C7A 120.64(14) . . ?
C5A N1A Zn 121.39(11) . . ?
C7A N1A Zn 117.97(11) . . ?
C5B N1B C7B 119.79(14) . . ?
C5B N1B Zn 121.65(11) . . ?
C7B N1B Zn 118.36(11) . . ?
C2A C1A H1AA 109.5 . . ?
C2A C1A H1AB 109.5 . . ?
H1AA C1A H1AB 109.5 . . ?
C2A C1A H1AC 109.5 . . ?
H1AA C1A H1AC 109.5 . . ?
H1AB C1A H1AC 109.5 . . ?
O2A C2A C1A 107.85(14) . . ?
O2A C2A H2AA 110.1 . . ?
C1A C2A H2AA 110.1 . . ?
O2A C2A H2AB 110.1 . . ?
C1A C2A H2AB 110.1 . . ?
H2AA C2A H2AB 108.5 . . ?
O1A C3A O2A 117.35(14) . . ?
O1A C3A C4A 128.08(15) . . ?
O2A C3A C4A 114.56(14) . . ?
C3A C4A C5A 126.58(15) . . ?
C3A C4A H4AA 116.7 . . ?
C5A C4A H4AA 116.7 . . ?
N1A C5A C4A 124.07(15) . . ?
N1A C5A C6A 120.80(15) . . ?
C4A C5A C6A 115.12(14) . . ?
C5A C6A H6AA 109.5 . . ?
C5A C6A H6AB 109.5 . . ?
H6AA C6A H6AB 109.5 . . ?
C5A C6A H6AC 109.5 . . ?
H6AA C6A H6AC 109.5 . . ?
H6AB C6A H6AC 109.5 . . ?
N1A C7A C8A 109.42(15) . . ?
N1A C7A C9A 110.49(15) . . ?
C8A C7A C9A 110.85(16) . . ?
N1A C7A H7AA 108.7 . . ?
C8A C7A H7AA 108.7 . . ?
C9A C7A H7AA 108.7 . . ?
C7A C8A H8AA 109.5 . . ?
C7A C8A H8AB 109.5 . . ?
H8AA C8A H8AB 109.5 . . ?
C7A C8A H8AC 109.5 . . ?
H8AA C8A H8AC 109.5 . . ?
H8AB C8A H8AC 109.5 . . ?
C7A C9A H9AA 109.5 . . ?
C7A C9A H9AB 109.5 . . ?
H9AA C9A H9AB 109.5 . . ?
C7A C9A H9AC 109.5 . . ?
H9AA C9A H9AC 109.5 . . ?
H9AB C9A H9AC 109.5 . . ?
C2B C1B H1BA 109.5 . . ?
C2B C1B H1BB 109.5 . . ?
H1BA C1B H1BB 109.5 . . ?
C2B C1B H1BC 109.5 . . ?
H1BA C1B H1BC 109.5 . . ?
H1BB C1B H1BC 109.5 . . ?
O2B C2B C1B 106.94(15) . . ?
O2B C2B H2BA 110.3 . . ?
C1B C2B H2BA 110.3 . . ?
O2B C2B H2BB 110.3 . . ?
C1B C2B H2BB 110.3 . . ?
H2BA C2B H2BB 108.6 . . ?
O1B C3B O2B 117.52(14) . . ?
O1B C3B C4B 128.64(15) . . ?
O2B C3B C4B 113.84(14) . . ?
C3B C4B C5B 127.11(15) . . ?
C3B C4B H4BA 116.4 . . ?
C5B C4B H4BA 116.4 . . ?
N1B C5B C4B 124.07(15) . . ?
N1B C5B C6B 121.16(15) . . ?
C4B C5B C6B 114.77(15) . . ?
C5B C6B H6BA 109.5 . . ?
C5B C6B H6BB 109.5 . . ?
H6BA C6B H6BB 109.5 . . ?
C5B C6B H6BC 109.5 . . ?
H6BA C6B H6BC 109.5 . . ?
H6BB C6B H6BC 109.5 . . ?
N1B C7B C8B 110.53(14) . . ?
N1B C7B C9B 109.82(14) . . ?
C8B C7B C9B 110.63(16) . . ?
N1B C7B H7BA 108.6 . . ?
C8B C7B H7BA 108.6 . . ?
C9B C7B H7BA 108.6 . . ?
C7B C8B H8BA 109.5 . . ?
C7B C8B H8BB 109.5 . . ?
H8BA C8B H8BB 109.5 . . ?
C7B C8B H8BC 109.5 . . ?
H8BA C8B H8BC 109.5 . . ?
H8BB C8B H8BC 109.5 . . ?
C7B C9B H9BA 109.5 . . ?
C7B C9B H9BB 109.5 . . ?
H9BA C9B H9BB 109.5 . . ?
C7B C9B H9BC 109.5 . . ?
H9BA C9B H9BC 109.5 . . ?
H9BB C9B H9BC 109.5 . . ?

loop_
_geom_bond_atom_site_label_1
_geom_bond_atom_site_label_2
_geom_bond_distance
_geom_bond_site_symmetry_2
_geom_bond_publ_flag
Zn O1B 1.9454(11) . ?
Zn N1A 1.9475(14) . ?
Zn N1B 1.9491(13) . ?
Zn O1A 1.9572(11) . ?
O1A C3A 1.2578(19) . ?
O2A C3A 1.3453(19) . ?
O2A C2A 1.432(2) . ?
O1B C3B 1.2550(19) . ?
O2B C3B 1.3426(19) . ?
O2B C2B 1.432(2) . ?
N1A C5A 1.312(2) . ?
N1A C7A 1.465(2) . ?
N1B C5B 1.304(2) . ?
N1B C7B 1.465(2) . ?
C1A C2A 1.497(2) . ?
C1A H1AA 0.9800 . ?
C1A H1AB 0.9800 . ?
C1A H1AC 0.9800 . ?
C2A H2AA 0.9900 . ?
C2A H2AB 0.9900 . ?
C3A C4A 1.381(2) . ?
C4A C5A 1.404(2) . ?
C4A H4AA 0.9500 . ?
C5A C6A 1.499(2) . ?
C6A H6AA 0.9800 . ?
C6A H6AB 0.9800 . ?
C6A H6AC 0.9800 . ?
C7A C8A 1.512(3) . ?
C7A C9A 1.512(3) . ?
C7A H7AA 1.0000 . ?
C8A H8AA 0.9800 . ?
C8A H8AB 0.9800 . ?
C8A H8AC 0.9800 . ?
C9A H9AA 0.9800 . ?
C9A H9AB 0.9800 . ?
C9A H9AC 0.9800 . ?
C1B C2B 1.485(2) . ?
C1B H1BA 0.9800 . ?
C1B H1BB 0.9800 . ?
C1B H1BC 0.9800 . ?
C2B H2BA 0.9900 . ?
C2B H2BB 0.9900 . ?
C3B C4B 1.380(2) . ?
C4B C5B 1.405(2) . ?
C4B H4BA 0.9500 . ?
C5B C6B 1.503(2) . ?
C6B H6BA 0.9800 . ?
C6B H6BB 0.9800 . ?
C6B H6BC 0.9800 . ?
C7B C8B 1.508(3) . ?
C7B C9B 1.515(3) . ?
C7B H7BA 1.0000 . ?
C8B H8BA 0.9800 . ?
C8B H8BB 0.9800 . ?
C8B H8BC 0.9800 . ?
C9B H9BA 0.9800 . ?
C9B H9BB 0.9800 . ?
C9B H9BC 0.9800 . ?

loop_
_geom_hbond_atom_site_label_D
_geom_hbond_atom_site_label_H
_geom_hbond_atom_site_label_A
_geom_hbond_distance_DH
_geom_hbond_distance_HA
_geom_hbond_distance_DA
_geom_hbond_angle_DHA
_geom_hbond_site_symmetry_A
C6A H6AC O1A 0.98 2.46 3.333(2) 148.6 2_645

loop_
_geom_torsion_atom_site_label_1
_geom_torsion_atom_site_label_2
_geom_torsion_atom_site_label_3
_geom_torsion_atom_site_label_4
_geom_torsion
_geom_torsion_site_symmetry_1
_geom_torsion_site_symmetry_2
_geom_torsion_site_symmetry_3
_geom_torsion_site_symmetry_4
_geom_torsion_publ_flag
O1B Zn O1A C3A 137.33(11) . . . . ?
N1A Zn O1A C3A 20.94(12) . . . . ?
N1B Zn O1A C3A -115.35(12) . . . . ?
N1A Zn O1B C3B -130.32(12) . . . . ?
N1B Zn O1B C3B 7.72(13) . . . . ?
O1A Zn O1B C3B 123.04(12) . . . . ?
O1B Zn N1A C5A -130.18(12) . . . . ?
N1B Zn N1A C5A 108.69(13) . . . . ?
O1A Zn N1A C5A -14.43(13) . . . . ?
O1B Zn N1A C7A 50.62(13) . . . . ?
N1B Zn N1A C7A -70.52(14) . . . . ?
O1A Zn N1A C7A 166.36(12) . . . . ?
O1B Zn N1B C5B -5.17(14) . . . . ?
N1A Zn N1B C5B 121.47(13) . . . . ?
O1A Zn N1B C5B -121.02(13) . . . . ?
O1B Zn N1B C7B 169.71(12) . . . . ?
N1A Zn N1B C7B -63.65(14) . . . . ?
O1A Zn N1B C7B 53.86(13) . . . . ?
C3A O2A C2A C1A -165.32(14) . . . . ?
Zn O1A C3A O2A 164.62(10) . . . . ?
Zn O1A C3A C4A -16.4(2) . . . . ?
C2A O2A C3A O1A 5.5(2) . . . . ?
C2A O2A C3A C4A -173.67(14) . . . . ?
O1A C3A C4A C5A -1.6(3) . . . . ?
O2A C3A C4A C5A 177.45(14) . . . . ?
C7A N1A C5A C4A -178.59(15) . . . . ?
Zn N1A C5A C4A 2.2(2) . . . . ?
C7A N1A C5A C6A 1.6(2) . . . . ?
Zn N1A C5A C6A -177.62(11) . . . . ?
C3A C4A C5A N1A 9.9(3) . . . . ?
C3A C4A C5A C6A -170.21(16) . . . . ?
C5A N1A C7A C8A -140.80(17) . . . . ?
Zn N1A C7A C8A 38.42(18) . . . . ?
C5A N1A C7A C9A 96.88(19) . . . . ?
Zn N1A C7A C9A -83.90(16) . . . . ?
C3B O2B C2B C1B -172.44(15) . . . . ?
Zn O1B C3B O2B 175.42(10) . . . . ?
Zn O1B C3B C4B -5.2(2) . . . . ?
C2B O2B C3B O1B 0.9(2) . . . . ?
C2B O2B C3B C4B -178.57(14) . . . . ?
O1B C3B C4B C5B -2.6(3) . . . . ?
O2B C3B C4B C5B 176.78(16) . . . . ?
C7B N1B C5B C4B -175.13(16) . . . . ?
Zn N1B C5B C4B -0.3(2) . . . . ?
C7B N1B C5B C6B 4.5(2) . . . . ?
Zn N1B C5B C6B 179.30(13) . . . . ?
C3B C4B C5B N1B 5.8(3) . . . . ?
C3B C4B C5B C6B -173.83(17) . . . . ?
C5B N1B C7B C8B -149.88(16) . . . . ?
Zn N1B C7B C8B 35.15(18) . . . . ?
C5B N1B C7B C9B 87.78(19) . . . . ?
Zn N1B C7B C9B -87.19(16) . . . . ?
